data_7054023
loop_
_publ_author_name
'\'Switlicka-Olszewska, Anna'
'Machura, Barbara'
'Mrozi\'nski, Jerzy'
'Kali\'nska, Bo\.zena'
'Kruszynski, Rafa\/l'
'Penkala, Mateusz'

_publ_section_title
;
 Effect of N-donor ancillary ligands on structural and magnetic properties
 of oxalate copper(ii) complexes
;
_journal_issue 4
_journal_name_full 'New Journal of Chemistry'
_journal_page_first 1611
_journal_paper_doi 10.1039/c3nj01541f
_journal_volume 38
_journal_year 2014
_chemical_formula_moiety 'C10 H12 Cu N4 O4'
_chemical_formula_sum 'C10 H12 Cu N4 O4'
_chemical_formula_weight 315.78
_chemical_name_systematic
; 
 ? 
;
_space_group_IT_number 14
_symmetry_cell_setting monoclinic
_symmetry_space_group_name_Hall '-P 2yn'
_symmetry_space_group_name_H-M 'P 1 21/n 1'
_atom_sites_solution_hydrogens difmap
_atom_sites_solution_primary direct
_atom_sites_solution_secondary difmap
_audit_creation_method SHELXL-97
_cell_angle_alpha 90.00
_cell_angle_beta 90.762(3)
_cell_angle_gamma 90.00
_cell_formula_units_Z 4
_cell_length_a 7.2518(2)
_cell_length_b 8.3493(3)
_cell_length_c 20.4560(7)
_cell_measurement_reflns_used 6253
_cell_measurement_temperature 295.0(2)
_cell_measurement_theta_max 29.1415
_cell_measurement_theta_min 3.4588
_cell_volume 1238.45(7)
_computing_cell_refinement 'CrysAlis RED v. 1.163 (UNIL IC & KUMA 2000)'
_computing_data_collection 'CrysAlis CCD v. 1.163 (UNIL IC & KUMA 2000)'
_computing_data_reduction 'CrysAlis RED v. 1.163 (UNIL IC & KUMA 2000)'
_computing_molecular_graphics
;XP in SHELXTL/PC (Sheldrick, 1990b)
 ORTEP-3 W v. 1.062 (Farrugia 1997)
;
_computing_publication_material
;SHELXL-97 (Sheldrick, 1997) and
 PLATON (Spek, 1990)
;
_computing_structure_refinement 'SHELXL-97 (Sheldrick, 1997)'
_computing_structure_solution 'SHELXS-97 (Sheldrick, 1990)'
_diffrn_ambient_temperature 295.0(2)
_diffrn_detector_area_resol_mean 12.8
_diffrn_measured_fraction_theta_full 0.998
_diffrn_measured_fraction_theta_max 0.998
_diffrn_measurement_device_type 'Gemini A Ultra'
_diffrn_measurement_method \w
_diffrn_radiation_monochromator graphite
_diffrn_radiation_source 'fine-focus sealed tube'
_diffrn_radiation_type MoK\a
_diffrn_radiation_wavelength 0.71073
_diffrn_reflns_av_R_equivalents 0.0298
_diffrn_reflns_av_sigmaI/netI 0.0208
_diffrn_reflns_limit_h_max 8
_diffrn_reflns_limit_h_min -8
_diffrn_reflns_limit_k_max 9
_diffrn_reflns_limit_k_min -9
_diffrn_reflns_limit_l_max 24
_diffrn_reflns_limit_l_min -24
_diffrn_reflns_number 11694
_diffrn_reflns_theta_full 25.00
_diffrn_reflns_theta_max 25.04
_diffrn_reflns_theta_min 3.72
_diffrn_standards_decay_% 0.00
_diffrn_standards_interval_time 22.00
_diffrn_standards_number 7
_exptl_absorpt_coefficient_mu 1.780
_exptl_absorpt_correction_T_max 1.00000
_exptl_absorpt_correction_T_min 0.81061
_exptl_absorpt_correction_type empirical
_exptl_absorpt_process_details 'CrysAlis RED, (2005)'
_exptl_crystal_colour blue
_exptl_crystal_density_diffrn 1.694
_exptl_crystal_density_method 'not measured'
_exptl_crystal_description plate
_exptl_crystal_F_000 644
_exptl_crystal_size_max 0.199
_exptl_crystal_size_mid 0.102
_exptl_crystal_size_min 0.02
_refine_diff_density_max 0.306
_refine_diff_density_min -0.260
_refine_diff_density_rms 0.057
_refine_ls_extinction_method none
_refine_ls_goodness_of_fit_ref 1.067
_refine_ls_hydrogen_treatment constr
_refine_ls_matrix_type full
_refine_ls_number_parameters 174
_refine_ls_number_reflns 2187
_refine_ls_number_restraints 0
_refine_ls_restrained_S_all 1.067
_refine_ls_R_factor_all 0.0316
_refine_ls_R_factor_gt 0.0265
_refine_ls_shift/su_max 0.000
_refine_ls_shift/su_mean 0.000
_refine_ls_structure_factor_coef Fsqd
_refine_ls_weighting_details 'w=1/[\s^2^(Fo^2^)+(0.0375P)^2^+0.7658P] where P=(Fo^2^+2Fc^2^)/3'
_refine_ls_weighting_scheme calc
_refine_ls_wR_factor_gt 0.0700
_refine_ls_wR_factor_ref 0.0723
_reflns_number_gt 1965
_reflns_number_total 2187
_reflns_threshold_expression >2sigma(I)
_cod_data_source_file c3nj01541f2.cif
_cod_data_source_block cu99
_cod_original_sg_symbol_H-M P21/n
_cod_database_code 7054023

loop_
_symmetry_equiv_pos_as_xyz
'x, y, z'
'-x+1/2, y+1/2, -z+1/2'
'-x, -y, -z'
'x-1/2, -y-1/2, z-1/2'

loop_
_atom_site_label
_atom_site_type_symbol
_atom_site_fract_x
_atom_site_fract_y
_atom_site_fract_z
_atom_site_U_iso_or_equiv
_atom_site_adp_type
_atom_site_occupancy
_atom_site_symmetry_multiplicity
_atom_site_calc_flag
_atom_site_refinement_flags
C1 C 0.3853(3) 0.6274(3) 0.28448(13) 0.0328(6) Uani 1 1 d .
C2 C 0.4472(3) 0.5922(3) 0.34696(14) 0.0384(6) Uani 1 1 d .
C3 C 0.3111(3) 0.5026(3) 0.37466(12) 0.0355(6) Uani 1 1 d .
C4 C 0.2936(5) 0.4288(4) 0.44098(15) 0.0610(9) Uani 1 1 d .
C5 C 0.1509(4) 0.4725(3) 0.07187(12) 0.0401(6) Uani 1 1 d .
C6 C 0.2914(4) 0.3935(3) 0.04021(13) 0.0435(7) Uani 1 1 d .
C7 C 0.4207(3) 0.3600(3) 0.08762(12) 0.0337(6) Uani 1 1 d .
C8 C 0.6043(4) 0.2799(4) 0.08494(15) 0.0506(8) Uani 1 1 d .
C9 C -0.2199(3) 0.8281(3) 0.22376(12) 0.0270(5) Uani 1 1 d .
C10 C -0.2553(3) 0.7600(3) 0.15402(12) 0.0331(6) Uani 1 1 d .
Cu1 Cu 0.04320(4) 0.60340(3) 0.201400(13) 0.02639(12) Uani 1 1 d .
H1 H 0.4501 0.6880 0.2543 0.039 Uiso 1 1 calc R
H2 H 0.5585 0.6231 0.3662 0.046 Uiso 1 1 calc R
H2A H 0.0763 0.4366 0.3356 0.036 Uiso 1 1 calc R
H4 H 0.4124 0.4102 0.1806 0.034 Uiso 1 1 calc R
H4A H 0.2574 0.5093 0.4718 0.092 Uiso 1 1 calc R
H4B H 0.4101 0.3840 0.4543 0.092 Uiso 1 1 calc R
H4C H 0.2021 0.3458 0.4394 0.092 Uiso 1 1 calc R
H5 H 0.0443 0.5105 0.0514 0.048 Uiso 1 1 calc R
H6 H 0.2969 0.3684 -0.0040 0.052 Uiso 1 1 calc R
H8A H 0.6888 0.3330 0.1142 0.076 Uiso 1 1 calc R
H8B H 0.6501 0.2854 0.0412 0.076 Uiso 1 1 calc R
H8C H 0.5920 0.1698 0.0977 0.076 Uiso 1 1 calc R
N1 N 0.2204(3) 0.5629(2) 0.27340(9) 0.0270(4) Uani 1 1 d .
N2 N 0.1775(3) 0.4879(2) 0.32954(9) 0.0296(5) Uani 1 1 d .
N3 N 0.1880(3) 0.4872(2) 0.13538(9) 0.0304(5) Uani 1 1 d .
N4 N 0.3552(3) 0.4171(2) 0.14364(10) 0.0284(4) Uani 1 1 d .
O1 O -0.1366(2) 0.6600(2) 0.13463(8) 0.0367(4) Uani 1 1 d .
O2 O -0.3896(3) 0.8062(3) 0.12290(10) 0.0633(7) Uani 1 1 d .
O3 O -0.0720(2) 0.77709(19) 0.25120(8) 0.0293(4) Uani 1 1 d .
O4 O -0.3306(2) 0.9217(2) 0.24703(9) 0.0401(4) Uani 1 1 d .

loop_
_atom_site_aniso_label
_atom_site_aniso_U_11
_atom_site_aniso_U_22
_atom_site_aniso_U_33
_atom_site_aniso_U_23
_atom_site_aniso_U_13
_atom_site_aniso_U_12
C1 0.0221(12) 0.0325(14) 0.0437(15) 0.0009(11) 0.0029(11) -0.0036(10)
C2 0.0237(12) 0.0437(16) 0.0476(16) -0.0067(12) -0.0103(11) -0.0042(10)
C3 0.0352(13) 0.0420(16) 0.0291(13) -0.0003(11) -0.0077(11) -0.0003(11)
C4 0.072(2) 0.075(2) 0.0362(17) 0.0119(16) -0.0164(15) -0.0162(18)
C5 0.0411(14) 0.0520(17) 0.0269(14) 0.0003(12) -0.0058(11) 0.0177(13)
C6 0.0525(17) 0.0558(18) 0.0223(13) -0.0034(12) 0.0032(12) 0.0150(13)
C7 0.0352(13) 0.0362(14) 0.0300(14) 0.0011(11) 0.0065(11) 0.0080(11)
C8 0.0422(16) 0.064(2) 0.0460(17) -0.0008(15) 0.0124(13) 0.0217(14)
C9 0.0232(11) 0.0244(12) 0.0335(13) 0.0000(10) 0.0031(10) -0.0027(10)
C10 0.0276(12) 0.0406(15) 0.0312(13) -0.0024(11) -0.0024(10) 0.0082(11)
Cu1 0.02427(17) 0.03078(19) 0.02405(18) -0.00235(12) -0.00252(11) 0.00783(11)
N1 0.0235(10) 0.0299(11) 0.0276(11) 0.0008(9) 0.0004(8) 0.0010(8)
N2 0.0231(10) 0.0380(12) 0.0277(11) 0.0026(9) -0.0021(8) -0.0080(8)
N3 0.0292(10) 0.0378(12) 0.0243(11) 0.0006(9) -0.0014(8) 0.0132(9)
N4 0.0259(10) 0.0351(12) 0.0242(10) 0.0018(8) -0.0010(8) 0.0091(8)
O1 0.0331(9) 0.0475(11) 0.0294(9) -0.0063(8) -0.0065(7) 0.0188(8)
O2 0.0474(12) 0.0916(18) 0.0504(13) -0.0213(12) -0.0203(10) 0.0420(12)
O3 0.0277(8) 0.0305(9) 0.0296(9) -0.0065(7) -0.0053(7) 0.0050(7)
O4 0.0309(9) 0.0409(11) 0.0485(11) -0.0105(9) 0.0046(8) 0.0108(8)

loop_
_atom_type_symbol
_atom_type_description
_atom_type_scat_dispersion_real
_atom_type_scat_dispersion_imag
_atom_type_scat_source
C C 0.0033 0.0016 'International Tables Vol C Tables 4.2.6.8 and 6.1.1.4'
H H 0.0000 0.0000 'International Tables Vol C Tables 4.2.6.8 and 6.1.1.4'
N N 0.0061 0.0033 'International Tables Vol C Tables 4.2.6.8 and 6.1.1.4'
O O 0.0106 0.0060 'International Tables Vol C Tables 4.2.6.8 and 6.1.1.4'
Cu Cu 0.3201 1.2651 'International Tables Vol C Tables 4.2.6.8 and 6.1.1.4'

loop_
_geom_angle_atom_site_label_1
_geom_angle_atom_site_label_2
_geom_angle_atom_site_label_3
_geom_angle
_geom_angle_site_symmetry_3
O1 Cu1 O3 84.17(7) .
O1 Cu1 N1 175.03(7) .
O3 Cu1 N1 90.96(7) .
O1 Cu1 N3 89.82(7) .
O3 Cu1 N3 161.81(8) .
N1 Cu1 N3 94.55(8) .
O1 Cu1 O4 91.94(7) 2_445
O3 Cu1 O4 87.65(7) 2_445
N1 Cu1 O4 88.82(7) 2_445
N3 Cu1 O4 109.76(8) 2_445
C1 N1 N2 105.1(2) .
C1 N1 Cu1 129.37(17) .
N2 N1 Cu1 124.13(15) .
C3 N2 N1 111.88(19) .
C3 N2 H2A 124.1 .
N1 N2 H2A 124.1 .
C5 N3 N4 104.57(19) .
C5 N3 Cu1 127.63(17) .
N4 N3 Cu1 127.56(15) .
C7 N4 N3 112.0(2) .
C7 N4 H4 124.0 .
N3 N4 H4 124.0 .
C10 O1 Cu1 113.24(15) .
C9 O3 Cu1 112.25(14) .
C9 O4 Cu1 177.04(18) 2_455
N1 C1 C2 110.6(2) .
N1 C1 H1 124.7 .
C2 C1 H1 124.7 .
C3 C2 C1 105.8(2) .
C3 C2 H2 127.1 .
C1 C2 H2 127.1 .
N2 C3 C2 106.6(2) .
N2 C3 C4 121.3(2) .
C2 C3 C4 132.2(3) .
C3 C4 H4A 109.5 .
C3 C4 H4B 109.5 .
H4A C4 H4B 109.5 .
C3 C4 H4C 109.5 .
H4A C4 H4C 109.5 .
H4B C4 H4C 109.5 .
N3 C5 C6 111.2(2) .
N3 C5 H5 124.4 .
C6 C5 H5 124.4 .
C7 C6 C5 105.5(2) .
C7 C6 H6 127.2 .
C5 C6 H6 127.2 .
N4 C7 C6 106.7(2) .
N4 C7 C8 121.3(2) .
C6 C7 C8 132.0(2) .
C7 C8 H8A 109.5 .
C7 C8 H8B 109.5 .
H8A C8 H8B 109.5 .
C7 C8 H8C 109.5 .
H8A C8 H8C 109.5 .
H8B C8 H8C 109.5 .
O4 C9 O3 126.5(2) .
O4 C9 C10 119.4(2) .
O3 C9 C10 114.16(19) .
O2 C10 O1 125.9(2) .
O2 C10 C9 119.0(2) .
O1 C10 C9 115.1(2) .

loop_
_geom_bond_atom_site_label_1
_geom_bond_atom_site_label_2
_geom_bond_distance
_geom_bond_site_symmetry_2
Cu1 O1 1.9345(16) .
Cu1 O3 1.9651(15) .
Cu1 N1 1.9708(19) .
Cu1 N3 1.9766(19) .
Cu1 O4 2.4157(17) 2_445
N1 C1 1.329(3) .
N1 N2 1.348(3) .
N2 C3 1.335(3) .
N2 H2A 0.8600 .
N3 C5 1.329(3) .
N3 N4 1.355(3) .
N4 C7 1.334(3) .
N4 H4 0.8600 .
O1 C10 1.267(3) .
O2 C10 1.219(3) .
O3 C9 1.277(3) .
O4 C9 1.221(3) .
O4 Cu1 2.4157(17) 2_455
C1 C2 1.381(4) .
C1 H1 0.9300 .
C2 C3 1.367(4) .
C2 H2 0.9300 .
C3 C4 1.497(4) .
C4 H4A 0.9600 .
C4 H4B 0.9600 .
C4 H4C 0.9600 .
C5 C6 1.382(4) .
C5 H5 0.9300 .
C6 C7 1.369(4) .
C6 H6 0.9300 .
C7 C8 1.492(3) .
C8 H8A 0.9600 .
C8 H8B 0.9600 .
C8 H8C 0.9600 .
C9 C10 1.554(3) .
